data_4066454
loop_
_publ_author_name
'Zhang, Shuanming'
'Pattacini, Roberto'
'Braunstein, Pierre'

_publ_section_title
;
 Reactions of a Phosphinoimino-thiazoline-Based Metalloligand with Organic
 and Inorganic Electrophiles and Metal-Induced Ligand Rearrangements
;
_journal_issue 24
_journal_name_full Organometallics
_journal_page_first 6660
_journal_paper_doi 10.1021/om100466n
_journal_volume 29
_journal_year 2010
_chemical_formula_moiety 'C42 H39 Br N4 Ni P3 S2, C H2 Cl2, Br '
_chemical_formula_sum 'C43 H41 Br2 Cl2 N4 Ni P3 S2'
_chemical_formula_weight 1060.26
_space_group_IT_number 14
_symmetry_cell_setting monoclinic
_symmetry_Int_Tables_number 14
_symmetry_space_group_name_Hall '-P 2ybc'
_symmetry_space_group_name_H-M 'P 1 21/c 1'
_atom_sites_solution_hydrogens geom
_atom_sites_solution_primary direct
_atom_sites_solution_secondary difmap
_audit_creation_method SHELXL-97
_cell_angle_alpha 90.00
_cell_angle_beta 128.553(2)
_cell_angle_gamma 90.00
_cell_formula_units_Z 4
_cell_length_a 14.1050(5)
_cell_length_b 20.0528(4)
_cell_length_c 20.2434(5)
_cell_measurement_reflns_used 20629
_cell_measurement_temperature 173(2)
_cell_measurement_theta_max 27.485
_cell_measurement_theta_min 0.998
_cell_volume 4477.7(2)
_computing_cell_refinement 'HKL Scalepack (Otwinowski & Minor 1997)'
_computing_data_reduction 'HKL Denzo and Scalepack (Otwinowski & Minor 1997)'
_computing_molecular_graphics ORTEP-3
_computing_publication_material PLATON
_computing_structure_refinement 'SHELXL-97 (Sheldrick, 1997)'
_computing_structure_solution 'SHELXS-97 (Sheldrick, 1997)'
_diffrn_ambient_temperature 173(2)
_diffrn_detector_area_resol_mean 9
_diffrn_measured_fraction_theta_full 1.000
_diffrn_measured_fraction_theta_max 1.000
_diffrn_measurement_device_type KappaCCD
_diffrn_measurement_method CCD
_diffrn_radiation_monochromator graphite
_diffrn_radiation_probe x-ray
_diffrn_radiation_type MoK\a
_diffrn_radiation_wavelength 0.71073
_diffrn_reflns_av_R_equivalents 0.0608
_diffrn_reflns_av_sigmaI/netI 0.0597
_diffrn_reflns_limit_h_max 17
_diffrn_reflns_limit_h_min -13
_diffrn_reflns_limit_k_max 24
_diffrn_reflns_limit_k_min -21
_diffrn_reflns_limit_l_max 24
_diffrn_reflns_limit_l_min -24
_diffrn_reflns_number 25849
_diffrn_reflns_theta_full 26.00
_diffrn_reflns_theta_max 26.00
_diffrn_reflns_theta_min 1.64
_diffrn_source 'fine-focus sealed tube'
_exptl_absorpt_coefficient_mu 2.574
_exptl_absorpt_correction_T_max 0.680
_exptl_absorpt_correction_T_min 0.584
_exptl_absorpt_correction_type multi-scan
_exptl_absorpt_process_details 'L. Spek, J. Appl.Cryst. 2003, 36, 7, B. Blessing, Acta Cryst, 1995, A51, 33'
_exptl_crystal_colour violet
_exptl_crystal_density_diffrn 1.573
_exptl_crystal_density_method 'not measured'
_exptl_crystal_description block
_exptl_crystal_F_000 2144
_exptl_crystal_size_max 0.24
_exptl_crystal_size_mid 0.15
_exptl_crystal_size_min 0.15
_refine_diff_density_max 1.120
_refine_diff_density_min -0.778
_refine_diff_density_rms 0.130
_refine_ls_extinction_method none
_refine_ls_goodness_of_fit_ref 1.114
_refine_ls_hydrogen_treatment constr
_refine_ls_matrix_type full
_refine_ls_number_parameters 532
_refine_ls_number_reflns 8809
_refine_ls_number_restraints 0
_refine_ls_restrained_S_all 1.114
_refine_ls_R_factor_all 0.0824
_refine_ls_R_factor_gt 0.0599
_refine_ls_shift/su_max 0.001
_refine_ls_shift/su_mean 0.000
_refine_ls_structure_factor_coef Fsqd
_refine_ls_weighting_details 'calc w=1/[\s^2^(Fo^2^)+(0.0735P)^2^+19.5408P] where P=(Fo^2^+2Fc^2^)/3'
_refine_ls_weighting_scheme calc
_refine_ls_wR_factor_gt 0.1689
_refine_ls_wR_factor_ref 0.1762
_reflns_number_gt 6637
_reflns_number_total 8809
_reflns_threshold_expression >2sigma(I)
_cod_data_source_file om100466n_si_001.cif
_cod_data_source_block Compound5
_cod_original_sg_symbol_H-M 'P 21/c'
_cod_database_code 4066454

loop_
_symmetry_equiv_pos_as_xyz
'x, y, z'
'-x, y+1/2, -z+1/2'
'-x, -y, -z'
'x, -y-1/2, z-1/2'

loop_
_atom_site_label
_atom_site_type_symbol
_atom_site_fract_x
_atom_site_fract_y
_atom_site_fract_z
_atom_site_U_iso_or_equiv
_atom_site_adp_type
_atom_site_occupancy
_atom_site_symmetry_multiplicity
_atom_site_calc_flag
_atom_site_refinement_flags
_atom_site_disorder_assembly
_atom_site_disorder_group
Ni1 Ni 0.53819(6) 0.62932(3) 0.25892(4) 0.02063(18) Uani 1 1 d . . .
P1 P 0.72027(14) 0.67069(7) 0.37337(9) 0.0231(3) Uani 1 1 d . . .
P2 P 0.52450(14) 0.68472(7) 0.16096(9) 0.0232(3) Uani 1 1 d . . .
P3 P 0.36826(14) 0.67503(7) 0.21796(9) 0.0230(3) Uani 1 1 d . A .
N1 N 0.7306(4) 0.6260(2) 0.4492(3) 0.0260(11) Uani 1 1 d . . .
H1 H 0.7900 0.6312 0.5021 0.031 Uiso 1 1 calc R . .
N2 N 0.5469(4) 0.5778(2) 0.3438(3) 0.0252(11) Uani 1 1 d . . .
N3 N 0.4756(5) 0.7625(3) 0.1480(3) 0.0294(11) Uani 1 1 d . . .
N4 N 0.3548(5) 0.7585(2) 0.1946(3) 0.0282(11) Uani 1 1 d . . .
Br1 Br 0.56271(6) 0.52531(3) 0.20675(4) 0.03062(17) Uani 1 1 d . . .
Br2 Br 0.98907(6) 0.86811(4) 0.13840(4) 0.0448(2) Uani 1 1 d . . .
S1 S 0.65086(16) 0.52655(9) 0.49327(10) 0.0355(4) Uani 1 1 d . . .
S2 S 0.37579(16) 0.87310(8) 0.14645(12) 0.0382(4) Uani 1 1 d . . .
C1 C 0.6415(5) 0.5826(3) 0.4220(4) 0.0239(12) Uani 1 1 d . . .
C2 C 0.4676(6) 0.5215(3) 0.3267(4) 0.0279(13) Uani 1 1 d . . .
H2A H 0.4833 0.4840 0.3045 0.033 Uiso 1 1 calc R . .
H2B H 0.3832 0.5343 0.2854 0.033 Uiso 1 1 calc R . .
C3 C 0.4948(6) 0.5022(4) 0.4108(4) 0.0359(15) Uani 1 1 d . . .
H3A H 0.4847 0.4546 0.4128 0.043 Uiso 1 1 calc R . .
H3B H 0.4407 0.5255 0.4172 0.043 Uiso 1 1 calc R . .
C4 C 0.8664(5) 0.6509(3) 0.3999(4) 0.0301(14) Uani 1 1 d . . .
C5 C 0.9502(6) 0.6979(4) 0.4163(4) 0.0389(16) Uani 1 1 d . . .
H5 H 0.9339 0.7432 0.4138 0.047 Uiso 1 1 calc R . .
C6 C 1.0592(7) 0.6767(4) 0.4364(5) 0.050(2) Uani 1 1 d . . .
H6 H 1.1166 0.7079 0.4481 0.060 Uiso 1 1 calc R . .
C7 C 1.0833(7) 0.6092(5) 0.4393(5) 0.051(2) Uani 1 1 d . . .
H7 H 1.1566 0.5955 0.4530 0.061 Uiso 1 1 calc R . .
C8 C 1.0000(7) 0.5628(4) 0.4222(5) 0.0459(18) Uani 1 1 d . . .
H8 H 1.0166 0.5176 0.4242 0.055 Uiso 1 1 calc R . .
C9 C 0.8908(6) 0.5830(3) 0.4018(4) 0.0366(15) Uani 1 1 d . . .
H9 H 0.8334 0.5514 0.3893 0.044 Uiso 1 1 calc R . .
C10 C 0.7229(5) 0.7571(3) 0.4034(4) 0.0261(12) Uani 1 1 d . . .
C11 C 0.7375(7) 0.7726(3) 0.4760(4) 0.0389(16) Uani 1 1 d . . .
H11 H 0.7587 0.7394 0.5151 0.047 Uiso 1 1 calc R . .
C12 C 0.7209(8) 0.8370(4) 0.4906(5) 0.0465(18) Uani 1 1 d . . .
H12 H 0.7311 0.8468 0.5396 0.056 Uiso 1 1 calc R . .
C13 C 0.6896(7) 0.8866(4) 0.4342(5) 0.0450(18) Uani 1 1 d . . .
H13 H 0.6746 0.9294 0.4433 0.054 Uiso 1 1 calc R . .
C14 C 0.6802(7) 0.8727(3) 0.3626(4) 0.0424(17) Uani 1 1 d . . .
H14 H 0.6629 0.9067 0.3254 0.051 Uiso 1 1 calc R . .
C15 C 0.6966(6) 0.8086(3) 0.3477(4) 0.0348(15) Uani 1 1 d . . .
H15 H 0.6901 0.7994 0.3000 0.042 Uiso 1 1 calc R . .
C16 C 0.4086(5) 0.7879(3) 0.1650(4) 0.0260(13) Uani 1 1 d . A .
C17A C 0.2548(19) 0.7995(9) 0.1776(15) 0.039(4) Uani 0.42 1 d P A 2
H17A H 0.2342 0.7858 0.2132 0.047 Uiso 0.42 1 calc PR A 2
H17B H 0.1833 0.7956 0.1190 0.047 Uiso 0.42 1 calc PR A 2
C17B C 0.3093(14) 0.8110(6) 0.2245(10) 0.034(3) Uani 0.58 1 d P A 1
H17C H 0.2441 0.7931 0.2231 0.041 Uiso 0.58 1 calc PR A 1
H17D H 0.3745 0.8254 0.2817 0.041 Uiso 0.58 1 calc PR A 1
C18B C 0.264(2) 0.8687(12) 0.1626(10) 0.032(4) Uani 0.58 1 d P A 1
H18A H 0.2613 0.9098 0.1865 0.039 Uiso 0.58 1 calc PR A 1
H18B H 0.1842 0.8595 0.1101 0.039 Uiso 0.58 1 calc PR A 1
C19 C 0.4231(6) 0.6530(3) 0.0523(4) 0.0287(13) Uani 1 1 d . . .
C20 C 0.3064(6) 0.6776(3) -0.0035(4) 0.0358(15) Uani 1 1 d . . .
H20 H 0.2770 0.7073 0.0152 0.043 Uiso 1 1 calc R . .
C21 C 0.2331(7) 0.6578(4) -0.0878(4) 0.0438(18) Uani 1 1 d . . .
H21 H 0.1553 0.6754 -0.1253 0.053 Uiso 1 1 calc R . .
C22 C 0.2735(8) 0.6125(4) -0.1168(4) 0.051(2) Uani 1 1 d . . .
H22 H 0.2232 0.5991 -0.1731 0.061 Uiso 1 1 calc R . .
C23 C 0.3884(8) 0.5878(4) -0.0618(4) 0.0483(19) Uani 1 1 d . . .
H23 H 0.4165 0.5577 -0.0810 0.058 Uiso 1 1 calc R . .
C24 C 0.4641(7) 0.6070(4) 0.0227(4) 0.0381(16) Uani 1 1 d . . .
H24 H 0.5419 0.5893 0.0596 0.046 Uiso 1 1 calc R . .
C25 C 0.6684(5) 0.6975(3) 0.1808(4) 0.0265(13) Uani 1 1 d . . .
C26 C 0.6966(6) 0.7604(3) 0.1685(4) 0.0351(15) Uani 1 1 d . . .
H26 H 0.6437 0.7959 0.1517 0.042 Uiso 1 1 calc R . .
C27 C 0.8056(7) 0.7696(4) 0.1815(5) 0.0470(19) Uani 1 1 d . . .
H27 H 0.8244 0.8114 0.1725 0.056 Uiso 1 1 calc R . .
C28 C 0.8844(7) 0.7179(4) 0.2073(5) 0.050(2) Uani 1 1 d . . .
H28 H 0.9573 0.7250 0.2171 0.060 Uiso 1 1 calc R . .
C29 C 0.8570(6) 0.6554(4) 0.2192(4) 0.0419(17) Uani 1 1 d . . .
H29 H 0.9106 0.6202 0.2357 0.050 Uiso 1 1 calc R . .
C30 C 0.7491(6) 0.6447(4) 0.2064(4) 0.0342(15) Uani 1 1 d . . .
H30 H 0.7309 0.6026 0.2149 0.041 Uiso 1 1 calc R . .
C31 C 0.2271(5) 0.6396(3) 0.1268(4) 0.0268(13) Uani 1 1 d . . .
C32 C 0.2332(6) 0.5820(3) 0.0916(4) 0.0347(15) Uani 1 1 d . A .
H32 H 0.3078 0.5619 0.1162 0.042 Uiso 1 1 calc R . .
C33 C 0.1293(7) 0.5544(4) 0.0204(5) 0.0467(18) Uani 1 1 d . . .
H33 H 0.1338 0.5164 -0.0039 0.056 Uiso 1 1 calc R A .
C34 C 0.0185(7) 0.5837(4) -0.0147(5) 0.049(2) Uani 1 1 d . A .
H34 H -0.0521 0.5648 -0.0620 0.059 Uiso 1 1 calc R . .
C35 C 0.0125(7) 0.6395(4) 0.0195(5) 0.052(2) Uani 1 1 d . . .
H35 H -0.0624 0.6593 -0.0055 0.062 Uiso 1 1 calc R A .
C36 C 0.1149(7) 0.6677(4) 0.0905(5) 0.0463(18) Uani 1 1 d . A .
H36 H 0.1089 0.7057 0.1141 0.056 Uiso 1 1 calc R . .
C37 C 0.3536(6) 0.6757(3) 0.3014(4) 0.0288(13) Uani 1 1 d . . .
C38 C 0.4408(7) 0.7087(4) 0.3755(4) 0.0401(16) Uani 1 1 d . A .
H38 H 0.5012 0.7330 0.3805 0.048 Uiso 1 1 calc R . .
C39 C 0.4375(8) 0.7053(5) 0.4432(5) 0.057(2) Uani 1 1 d . . .
H39 H 0.4955 0.7280 0.4930 0.068 Uiso 1 1 calc R A .
C40 C 0.3501(8) 0.6692(4) 0.4367(5) 0.054(2) Uani 1 1 d . A .
H40 H 0.3495 0.6669 0.4823 0.065 Uiso 1 1 calc R . .
C41 C 0.2633(8) 0.6364(4) 0.3632(5) 0.054(2) Uani 1 1 d . . .
H41 H 0.2030 0.6124 0.3587 0.064 Uiso 1 1 calc R A .
C42 C 0.2650(7) 0.6389(3) 0.2941(5) 0.0402(16) Uani 1 1 d . A .
H42 H 0.2071 0.6160 0.2445 0.048 Uiso 1 1 calc R . .
C43 C 0.9469(10) 0.9449(6) 0.2811(7) 0.080(3) Uani 1 1 d . . .
H43A H 0.9512 0.9340 0.2364 0.096 Uiso 1 1 calc R . .
H43B H 0.9944 0.9122 0.3258 0.096 Uiso 1 1 calc R . .
Cl1 Cl 0.7971(2) 0.94137(14) 0.24218(18) 0.0797(7) Uani 1 1 d . . .
Cl2 Cl 1.0083(3) 1.02538(16) 0.3210(2) 0.1016(11) Uani 1 1 d . . .
C18A C 0.302(3) 0.8696(18) 0.1975(15) 0.036(6) Uani 0.42 1 d P A 2
H18C H 0.3596 0.8770 0.2580 0.044 Uiso 0.42 1 calc PR A 2
H18D H 0.2363 0.9017 0.1728 0.044 Uiso 0.42 1 calc PR A 2

loop_
_atom_site_aniso_label
_atom_site_aniso_U_11
_atom_site_aniso_U_22
_atom_site_aniso_U_33
_atom_site_aniso_U_23
_atom_site_aniso_U_13
_atom_site_aniso_U_12
Ni1 0.0237(4) 0.0231(4) 0.0186(4) 0.0018(3) 0.0150(3) 0.0003(3)
P1 0.0250(8) 0.0265(8) 0.0194(7) -0.0001(6) 0.0146(6) -0.0015(6)
P2 0.0279(8) 0.0264(8) 0.0194(7) 0.0014(6) 0.0167(7) 0.0001(6)
P3 0.0262(8) 0.0244(7) 0.0239(7) 0.0019(6) 0.0183(7) 0.0008(6)
N1 0.026(3) 0.034(3) 0.015(2) 0.001(2) 0.011(2) -0.002(2)
N2 0.028(3) 0.028(3) 0.025(3) 0.004(2) 0.019(2) 0.002(2)
N3 0.039(3) 0.028(3) 0.028(3) 0.004(2) 0.024(3) 0.000(2)
N4 0.035(3) 0.025(3) 0.036(3) 0.005(2) 0.028(3) 0.004(2)
Br1 0.0418(4) 0.0255(3) 0.0329(3) -0.0003(2) 0.0274(3) 0.0027(3)
Br2 0.0303(4) 0.0726(5) 0.0274(4) 0.0021(3) 0.0160(3) -0.0062(3)
S1 0.0402(9) 0.0416(9) 0.0297(8) 0.0132(7) 0.0242(8) 0.0030(7)
S2 0.0423(10) 0.0224(8) 0.0551(11) 0.0031(7) 0.0329(9) -0.0006(7)
C1 0.033(3) 0.028(3) 0.022(3) 0.004(2) 0.022(3) 0.006(2)
C2 0.035(3) 0.027(3) 0.030(3) 0.004(2) 0.024(3) -0.002(2)
C3 0.041(4) 0.042(4) 0.037(4) 0.008(3) 0.031(3) -0.002(3)
C4 0.021(3) 0.046(4) 0.022(3) -0.001(3) 0.013(3) -0.001(3)
C5 0.032(4) 0.046(4) 0.038(4) -0.003(3) 0.022(3) -0.006(3)
C6 0.036(4) 0.071(5) 0.049(5) -0.012(4) 0.029(4) -0.015(4)
C7 0.035(4) 0.082(6) 0.043(4) 0.005(4) 0.027(4) 0.010(4)
C8 0.047(4) 0.053(4) 0.047(4) 0.007(3) 0.033(4) 0.015(4)
C9 0.040(4) 0.038(4) 0.037(4) 0.004(3) 0.026(3) 0.004(3)
C10 0.024(3) 0.030(3) 0.024(3) -0.003(2) 0.014(3) -0.002(2)
C11 0.058(5) 0.032(4) 0.038(4) -0.003(3) 0.035(4) -0.002(3)
C12 0.069(5) 0.046(4) 0.041(4) -0.010(3) 0.042(4) -0.003(4)
C13 0.042(4) 0.035(4) 0.049(4) -0.008(3) 0.024(4) 0.001(3)
C14 0.042(4) 0.033(4) 0.033(4) 0.008(3) 0.014(3) 0.002(3)
C15 0.040(4) 0.030(3) 0.024(3) -0.002(3) 0.016(3) -0.002(3)
C16 0.026(3) 0.022(3) 0.022(3) -0.002(2) 0.011(3) -0.002(2)
C17A 0.038(12) 0.039(11) 0.048(12) -0.002(10) 0.031(10) 0.001(9)
C17B 0.037(8) 0.027(7) 0.043(8) -0.003(6) 0.026(7) 0.005(6)
C18B 0.048(12) 0.028(7) 0.031(10) -0.003(10) 0.030(10) 0.001(8)
C19 0.034(3) 0.032(3) 0.020(3) 0.003(2) 0.017(3) -0.003(3)
C20 0.033(4) 0.042(4) 0.026(3) 0.003(3) 0.015(3) -0.002(3)
C21 0.038(4) 0.056(5) 0.026(3) 0.008(3) 0.014(3) -0.004(3)
C22 0.057(5) 0.068(5) 0.021(3) -0.009(3) 0.021(4) -0.019(4)
C23 0.067(6) 0.055(5) 0.030(4) -0.016(3) 0.034(4) -0.010(4)
C24 0.042(4) 0.044(4) 0.029(3) -0.004(3) 0.022(3) 0.000(3)
C25 0.028(3) 0.040(3) 0.018(3) -0.003(2) 0.018(3) -0.004(3)
C26 0.041(4) 0.040(4) 0.031(3) -0.003(3) 0.026(3) -0.007(3)
C27 0.057(5) 0.053(5) 0.052(5) -0.006(4) 0.044(4) -0.015(4)
C28 0.041(4) 0.078(6) 0.043(4) -0.010(4) 0.033(4) -0.013(4)
C29 0.037(4) 0.064(5) 0.037(4) 0.000(3) 0.029(3) 0.004(3)
C30 0.035(4) 0.047(4) 0.025(3) -0.002(3) 0.021(3) 0.001(3)
C31 0.028(3) 0.030(3) 0.026(3) 0.003(2) 0.019(3) 0.001(2)
C32 0.029(3) 0.037(4) 0.035(4) 0.003(3) 0.019(3) -0.002(3)
C33 0.047(5) 0.035(4) 0.044(4) -0.006(3) 0.021(4) -0.011(3)
C34 0.028(4) 0.057(5) 0.034(4) 0.007(3) 0.006(3) -0.010(3)
C35 0.030(4) 0.062(5) 0.042(4) 0.010(4) 0.012(4) 0.002(3)
C36 0.035(4) 0.056(5) 0.040(4) 0.001(3) 0.019(3) 0.007(3)
C37 0.032(3) 0.031(3) 0.032(3) 0.005(3) 0.024(3) 0.008(3)
C38 0.040(4) 0.045(4) 0.040(4) -0.012(3) 0.027(3) -0.002(3)
C39 0.061(5) 0.073(6) 0.039(4) -0.017(4) 0.032(4) 0.011(4)
C40 0.075(6) 0.065(5) 0.044(5) 0.004(4) 0.049(5) 0.008(4)
C41 0.072(6) 0.062(5) 0.058(5) -0.002(4) 0.056(5) -0.006(4)
C42 0.055(5) 0.043(4) 0.042(4) -0.005(3) 0.040(4) -0.009(3)
C43 0.079(7) 0.095(8) 0.081(7) -0.003(6) 0.058(6) 0.015(6)
Cl1 0.0635(15) 0.0873(18) 0.0798(17) 0.0004(14) 0.0405(14) 0.0202(13)
Cl2 0.103(2) 0.0839(19) 0.100(2) 0.0323(17) 0.0544(19) -0.0031(16)
C18A 0.05(2) 0.033(11) 0.032(14) -0.001(14) 0.032(15) 0.006(12)

loop_
_atom_type_symbol
_atom_type_description
_atom_type_scat_dispersion_real
_atom_type_scat_dispersion_imag
_atom_type_scat_source
Ni Ni 0.3393 1.1124 'International Tables Vol C Tables 4.2.6.8 and 6.1.1.4'
P P 0.1023 0.0942 'International Tables Vol C Tables 4.2.6.8 and 6.1.1.4'
N N 0.0061 0.0033 'International Tables Vol C Tables 4.2.6.8 and 6.1.1.4'
Br Br -0.2901 2.4595 'International Tables Vol C Tables 4.2.6.8 and 6.1.1.4'
S S 0.1246 0.1234 'International Tables Vol C Tables 4.2.6.8 and 6.1.1.4'
C C 0.0033 0.0016 'International Tables Vol C Tables 4.2.6.8 and 6.1.1.4'
Cl Cl 0.1484 0.1585 'International Tables Vol C Tables 4.2.6.8 and 6.1.1.4'
H H 0.0000 0.0000 'International Tables Vol C Tables 4.2.6.8 and 6.1.1.4'

loop_
_geom_angle_atom_site_label_1
_geom_angle_atom_site_label_2
_geom_angle_atom_site_label_3
_geom_angle
N2 Ni1 P2 178.23(16)
N2 Ni1 P3 90.47(15)
P2 Ni1 P3 89.23(6)
N2 Ni1 P1 83.39(15)
P2 Ni1 P1 98.27(6)
P3 Ni1 P1 120.30(6)
N2 Ni1 Br1 88.91(15)
P2 Ni1 Br1 89.88(5)
P3 Ni1 Br1 127.34(5)
P1 Ni1 Br1 111.91(5)
N1 P1 C4 100.0(3)
N1 P1 C10 103.1(3)
C4 P1 C10 108.9(3)
N1 P1 Ni1 97.68(18)
C4 P1 Ni1 124.7(2)
C10 P1 Ni1 117.2(2)
N3 P2 C25 101.5(3)
N3 P2 C19 101.5(3)
C25 P2 C19 104.0(3)
N3 P2 Ni1 114.62(19)
C25 P2 Ni1 114.6(2)
C19 P2 Ni1 118.4(2)
N4 P3 C31 103.8(3)
N4 P3 C37 101.0(3)
C31 P3 C37 104.9(3)
N4 P3 Ni1 114.81(19)
C31 P3 Ni1 118.0(2)
C37 P3 Ni1 112.4(2)
C1 N1 P1 116.2(4)
C1 N1 H1 121.9
P1 N1 H1 121.9
C1 N2 C2 113.5(5)
C1 N2 Ni1 119.6(4)
C2 N2 Ni1 125.5(4)
C16 N3 P2 128.9(4)
C16 N4 C17A 111.7(9)
C16 N4 C17B 111.2(7)
C16 N4 P3 123.1(4)
C17A N4 P3 122.2(8)
C17B N4 P3 124.1(6)
C1 S1 C3 89.4(3)
C16 S2 C18B 93.3(8)
C16 S2 C18A 90.5(11)
N2 C1 N1 122.9(5)
N2 C1 S1 116.7(5)
N1 C1 S1 120.4(4)
N2 C2 C3 107.7(5)
N2 C2 H2A 110.2
C3 C2 H2A 110.2
N2 C2 H2B 110.2
C3 C2 H2B 110.2
H2A C2 H2B 108.5
C2 C3 S1 105.8(4)
C2 C3 H3A 110.6
S1 C3 H3A 110.6
C2 C3 H3B 110.6
S1 C3 H3B 110.6
H3A C3 H3B 108.7
C5 C4 C9 119.9(6)
C5 C4 P1 124.4(5)
C9 C4 P1 115.7(5)
C4 C5 C6 119.1(7)
C4 C5 H5 120.5
C6 C5 H5 120.5
C7 C6 C5 120.5(7)
C7 C6 H6 119.7
C5 C6 H6 119.7
C8 C7 C6 120.4(7)
C8 C7 H7 119.8
C6 C7 H7 119.8
C7 C8 C9 119.9(7)
C7 C8 H8 120.0
C9 C8 H8 120.0
C8 C9 C4 120.1(7)
C8 C9 H9 119.9
C4 C9 H9 119.9
C11 C10 C15 118.5(6)
C11 C10 P1 121.6(5)
C15 C10 P1 119.5(5)
C12 C11 C10 120.4(6)
C12 C11 H11 119.8
C10 C11 H11 119.8
C13 C12 C11 120.9(7)
C13 C12 H12 119.5
C11 C12 H12 119.5
C12 C13 C14 119.7(7)
C12 C13 H13 120.2
C14 C13 H13 120.2
C15 C14 C13 119.7(7)
C15 C14 H14 120.2
C13 C14 H14 120.2
C14 C15 C10 120.7(6)
C14 C15 H15 119.7
C10 C15 H15 119.7
N3 C16 N4 130.4(5)
N3 C16 S2 117.7(5)
N4 C16 S2 111.9(4)
N4 C17A C18A 105.3(19)
N4 C17A H17A 110.7
C18A C17A H17A 110.7
N4 C17A H17B 110.7
C18A C17A H17B 110.7
H17A C17A H17B 108.8
C18B C17B N4 105.0(12)
C18B C17B H17C 110.8
N4 C17B H17C 110.8
C18B C17B H17D 110.8
N4 C17B H17D 110.8
H17C C17B H17D 108.8
C17B C18B S2 102.9(14)
C17B C18B H18A 111.2
S2 C18B H18A 111.2
C17B C18B H18B 111.2
S2 C18B H18B 111.2
H18A C18B H18B 109.1
C20 C19 C24 118.8(6)
C20 C19 P2 119.9(5)
C24 C19 P2 121.2(5)
C19 C20 C21 119.9(7)
C19 C20 H20 120.1
C21 C20 H20 120.1
C22 C21 C20 121.3(7)
C22 C21 H21 119.4
C20 C21 H21 119.4
C23 C22 C21 119.0(6)
C23 C22 H22 120.5
C21 C22 H22 120.5
C22 C23 C24 121.0(7)
C22 C23 H23 119.5
C24 C23 H23 119.5
C23 C24 C19 120.1(7)
C23 C24 H24 120.0
C19 C24 H24 120.0
C26 C25 C30 119.7(6)
C26 C25 P2 119.4(5)
C30 C25 P2 120.9(5)
C25 C26 C27 119.3(7)
C25 C26 H26 120.3
C27 C26 H26 120.3
C28 C27 C26 120.5(7)
C28 C27 H27 119.7
C26 C27 H27 119.7
C27 C28 C29 120.7(7)
C27 C28 H28 119.7
C29 C28 H28 119.7
C28 C29 C30 120.0(7)
C28 C29 H29 120.0
C30 C29 H29 120.0
C29 C30 C25 119.8(7)
C29 C30 H30 120.1
C25 C30 H30 120.1
C36 C31 C32 119.0(6)
C36 C31 P3 123.1(5)
C32 C31 P3 117.9(5)
C33 C32 C31 120.4(7)
C33 C32 H32 119.8
C31 C32 H32 119.8
C32 C33 C34 119.5(7)
C32 C33 H33 120.3
C34 C33 H33 120.3
C35 C34 C33 120.2(7)
C35 C34 H34 119.9
C33 C34 H34 119.9
C34 C35 C36 121.3(7)
C34 C35 H35 119.3
C36 C35 H35 119.3
C35 C36 C31 119.7(7)
C35 C36 H36 120.2
C31 C36 H36 120.2
C42 C37 C38 120.5(6)
C42 C37 P3 121.0(5)
C38 C37 P3 118.1(5)
C37 C38 C39 119.3(7)
C37 C38 H38 120.3
C39 C38 H38 120.3
C40 C39 C38 120.7(8)
C40 C39 H39 119.6
C38 C39 H39 119.6
C39 C40 C41 120.1(7)
C39 C40 H40 119.9
C41 C40 H40 119.9
C40 C41 C42 120.2(8)
C40 C41 H41 119.9
C42 C41 H41 119.9
C37 C42 C41 119.1(7)
C37 C42 H42 120.4
C41 C42 H42 120.4
Cl1 C43 Cl2 110.8(6)
Cl1 C43 H43A 109.5
Cl2 C43 H43A 109.5
Cl1 C43 H43B 109.5
Cl2 C43 H43B 109.5
H43A C43 H43B 108.1
C17A C18A S2 101.0(18)
C17A C18A H18C 111.6
S2 C18A H18C 111.6
C17A C18A H18D 111.6
S2 C18A H18D 111.6
H18C C18A H18D 109.4

loop_
_geom_bond_atom_site_label_1
_geom_bond_atom_site_label_2
_geom_bond_distance
Ni1 N2 1.942(5)
Ni1 P2 2.1742(16)
Ni1 P3 2.1898(17)
Ni1 P1 2.2880(16)
Ni1 Br1 2.4577(9)
P1 N1 1.703(5)
P1 C4 1.820(6)
P1 C10 1.829(6)
P2 N3 1.659(5)
P2 C25 1.825(6)
P2 C19 1.835(6)
P3 N4 1.717(5)
P3 C31 1.816(6)
P3 C37 1.825(6)
N1 C1 1.334(8)
N1 H1 0.8600
N2 C1 1.290(8)
N2 C2 1.470(8)
N3 C16 1.295(8)
N4 C16 1.360(8)
N4 C17A 1.477(19)
N4 C17B 1.540(13)
S1 C1 1.767(6)
S1 C3 1.814(7)
S2 C16 1.749(6)
S2 C18B 1.80(2)
S2 C18A 1.88(3)
C2 C3 1.543(8)
C2 H2A 0.9700
C2 H2B 0.9700
C3 H3A 0.9700
C3 H3B 0.9700
C4 C5 1.382(9)
C4 C9 1.399(10)
C5 C6 1.389(11)
C5 H5 0.9300
C6 C7 1.388(12)
C6 H6 0.9300
C7 C8 1.362(12)
C7 H7 0.9300
C8 C9 1.384(10)
C8 H8 0.9300
C9 H9 0.9300
C10 C11 1.387(9)
C10 C15 1.399(9)
C11 C12 1.377(10)
C11 H11 0.9300
C12 C13 1.363(11)
C12 H12 0.9300
C13 C14 1.398(11)
C13 H13 0.9300
C14 C15 1.372(10)
C14 H14 0.9300
C15 H15 0.9300
C17A C18A 1.50(4)
C17A H17A 0.9700
C17A H17B 0.9700
C17B C18B 1.52(3)
C17B H17C 0.9700
C17B H17D 0.9700
C18B H18A 0.9700
C18B H18B 0.9700
C19 C20 1.382(9)
C19 C24 1.406(10)
C20 C21 1.392(10)
C20 H20 0.9300
C21 C22 1.385(12)
C21 H21 0.9300
C22 C23 1.364(12)
C22 H22 0.9300
C23 C24 1.391(9)
C23 H23 0.9300
C24 H24 0.9300
C25 C26 1.391(9)
C25 C30 1.396(9)
C26 C27 1.401(10)
C26 H26 0.9300
C27 C28 1.363(12)
C27 H27 0.9300
C28 C29 1.377(12)
C28 H28 0.9300
C29 C30 1.392(10)
C29 H29 0.9300
C30 H30 0.9300
C31 C36 1.383(9)
C31 C32 1.388(9)
C32 C33 1.378(10)
C32 H32 0.9300
C33 C34 1.381(11)
C33 H33 0.9300
C34 C35 1.345(12)
C34 H34 0.9300
C35 C36 1.374(11)
C35 H35 0.9300
C36 H36 0.9300
C37 C42 1.378(9)
C37 C38 1.379(9)
C38 C39 1.401(11)
C38 H38 0.9300
C39 C40 1.364(13)
C39 H39 0.9300
C40 C41 1.370(12)
C40 H40 0.9300
C41 C42 1.414(10)
C41 H41 0.9300
C42 H42 0.9300
C43 Cl1 1.737(11)
C43 Cl2 1.770(12)
C43 H43A 0.9700
C43 H43B 0.9700
C18A H18C 0.9700
C18A H18D 0.9700
